data_2221696
loop_
_publ_author_name
'Ouarsal, Rachid'
'Lachkar, Mohammed'
'Du\<sek, Michal'
'Fejfarov\'a, Karla'
'El Bali, Brahim'

_publ_section_title
;
 Dilead(II) hydrogenphosphite dinitrate
;
_journal_coeditor_code HB2952
_journal_issue 5
_journal_name_full 'Acta Crystallographica Section E'
_journal_page_first i35
_journal_paper_doi 10.1107/S1600536809014469
_journal_volume 65
_journal_year 2009
_chemical_formula_iupac 'Pb2 (H P O3) (N O3)2'
_chemical_formula_moiety 'H1 N2 O9 P1 Pb2'
_chemical_formula_sum 'H N2 O9 P Pb2'
_chemical_formula_weight 618.4
_chemical_name_systematic
;
Dilead(II) hydrogenphosphite dinitrate
;
_space_group_IT_number 31
_symmetry_cell_setting orthorhombic
_symmetry_space_group_name_Hall 'P 2ac -2'
_symmetry_space_group_name_H-M 'P m n 21'
_cell_angle_alpha 90
_cell_angle_beta 90
_cell_angle_gamma 90
_cell_formula_units_Z 2
_cell_length_a 5.4069(2)
_cell_length_b 10.4079(6)
_cell_length_c 7.1958(4)
_cell_measurement_reflns_used 6814
_cell_measurement_temperature 120
_cell_measurement_theta_max 26.5
_cell_measurement_theta_min 3.44
_cell_volume 404.94(4)
_computing_cell_refinement 'CrysAlis RED (Oxford Diffraction, 2008)'
_computing_data_collection 'CrysAlis CCD (Oxford Diffraction, 2005)'
_computing_data_reduction 'CrysAlis RED (Oxford Diffraction, 2008)'
_computing_molecular_graphics 'DIAMOND (Brandenburg & Putz, 2005)'
_computing_publication_material 'JANA2006 (Pet\<r\'i\<cek <i>et al.</i>,  2006)'
_computing_structure_refinement 'JANA2006 (Pet\<r\'i\<cek <i>et al.</i>,  2006)'
_computing_structure_solution 'SIR97 (Altomare <i>et al.</i>,  1999)'
_diffrn_ambient_temperature 120
_diffrn_detector_area_resol_mean 8.3438
_diffrn_measured_fraction_theta_full 1.00
_diffrn_measured_fraction_theta_max 1.00
_diffrn_measurement_device_type 'Oxford Diffraction CCD'
_diffrn_measurement_method 'Rotation method data acquisition using \w'
_diffrn_radiation_monochromator graphite
_diffrn_radiation_source 'X-ray tube'
_diffrn_radiation_type 'Mo K\a'
_diffrn_radiation_wavelength 0.71069
_diffrn_reflns_av_R_equivalents 0.0255
_diffrn_reflns_av_sigmaI/netI 0.0084
_diffrn_reflns_limit_h_max 6
_diffrn_reflns_limit_h_min -6
_diffrn_reflns_limit_k_max 13
_diffrn_reflns_limit_k_min -13
_diffrn_reflns_limit_l_max 9
_diffrn_reflns_limit_l_min -9
_diffrn_reflns_number 6814
_diffrn_reflns_reduction_process
;
Integration of the CCD images was done by program CrysAlis RED
(Oxford diffraction, 2004). The same program was used for indexing of the
crystal
shape, its refinement, analytical absorption correction and data scaling.
;
_diffrn_reflns_theta_full 26.50
_diffrn_reflns_theta_max 26.50
_diffrn_reflns_theta_min 3.44
_exptl_absorpt_coefficient_mu 41.755
_exptl_absorpt_correction_T_max 0.156
_exptl_absorpt_correction_T_min 0.013
_exptl_absorpt_correction_type analytical
_exptl_absorpt_process_details '(CrysAlis RED; Oxford Diffraction, 2008)'
_exptl_crystal_colour colourless
_exptl_crystal_density_diffrn 5.0698
_exptl_crystal_density_method 'not measured'
_exptl_crystal_description plate
_exptl_crystal_F_000 532
_exptl_crystal_size_max 0.25
_exptl_crystal_size_mid 0.10
_exptl_crystal_size_min 0.05
_refine_diff_density_max 0.94
_refine_diff_density_min -0.53
_refine_ls_abs_structure_details 'Flack (1983), with 431 Friedel pairs'
_refine_ls_abs_structure_Flack 0.010(10)
_refine_ls_extinction_coef 48(5)
_refine_ls_extinction_method 'B-C type 1 Lorentzian isotropic (Becker & Coppens, 1974)'
_refine_ls_goodness_of_fit_ref 1.25
_refine_ls_hydrogen_treatment refxyz
_refine_ls_number_constraints 1
_refine_ls_number_parameters 78
_refine_ls_number_reflns 932
_refine_ls_number_restraints 1
_refine_ls_R_factor_all 0.0117
_refine_ls_R_factor_gt 0.0115
_refine_ls_shift/su_max 0.0133
_refine_ls_shift/su_mean 0.0013
_refine_ls_structure_factor_coef Fsqd
_refine_ls_weighting_details 'w = 1/[\s^2^(I)+0.0004I^2^]'
_refine_ls_weighting_scheme sigma
_refine_ls_wR_factor_gt 0.0296
_refine_ls_wR_factor_ref 0.0296
_reflns_number_gt 919
_reflns_number_total 932
_reflns_threshold_expression I>3\s(I)
_cod_data_source_file hb2952.cif
_cod_data_source_block I
_cod_original_formula_sum 'H1 N2 O9 P1 Pb2'
_cod_database_code 2221696
_cod_database_fobs_code 2221696

loop_
_symmetry_equiv_pos_site_id
_symmetry_equiv_pos_as_xyz
1 x,y,z
2 -x+1/2,-y,z+1/2
3 x+1/2,-y,z+1/2
4 -x,y,z

loop_
_atom_site_type_symbol
_atom_site_label
_atom_site_fract_x
_atom_site_fract_y
_atom_site_fract_z
_atom_site_U_iso_or_equiv
_atom_site_adp_type
_atom_site_calc_flag
_atom_site_refinement_flags
_atom_site_occupancy
_atom_site_disorder_assembly
_atom_site_disorder_group
Pb Pb1 0.5 0.47428(2) 0.20948 0.01003(7) Uani d . 1 . .
Pb Pb2 0.5 0.84356(2) 0.37011(5) 0.01002(8) Uani d . 1 . .
O O1 0.5 0.4667(5) 0.5354(8) 0.0147(15) Uani d . 1 . .
P P1 0.5 0.34607(15) 0.6573(3) 0.0083(5) Uani d . 1 . .
N N1 0 -0.0035(6) 0.4972(8) 0.0103(17) Uani d . 1 . .
O O2 0 -0.0975(5) 0.3893(8) 0.0155(14) Uani d . 1 . .
N N2 0.5 0.7144(6) 0.7547(8) 0.0134(18) Uani d . 1 . .
O O3 0.2358(7) 0.6561(4) 0.2748(5) 0.0109(10) Uani d . 1 . .
O O4 0.7011(7) 0.7548(3) 0.6898(6) 0.0205(11) Uani d . 1 . .
O O5 -0.2007(7) 0.0434(3) 0.5539(6) 0.0194(11) Uani d . 1 . .
O O6 0.5 0.6317(6) 0.8801(10) 0.033(2) Uani d . 1 . .
H H1 0.5 0.248(4) 0.568(10) 0.0099 Uiso d . 1 . .

loop_
_atom_site_aniso_label
_atom_site_aniso_U_11
_atom_site_aniso_U_22
_atom_site_aniso_U_33
_atom_site_aniso_U_12
_atom_site_aniso_U_13
_atom_site_aniso_U_23
_atom_site_aniso_type_symbol
Pb1 0.00890(14) 0.01098(13) 0.01022(12) 0 0 -0.00077(12) Pb
Pb2 0.00891(15) 0.01137(12) 0.00978(12) 0 0 -0.00032(9) Pb
O1 0.012(3) 0.020(2) 0.013(2) 0 0 0.002(2) O
P1 0.0048(9) 0.0110(8) 0.0091(9) 0 0 0.0017(5) P
N1 0.011(3) 0.013(2) 0.007(3) 0 0 0.000(2) N
O2 0.012(3) 0.015(2) 0.019(2) 0 0 -0.006(2) O
N2 0.019(4) 0.011(3) 0.010(3) 0 0 0.000(2) N
O3 0.0055(18) 0.0151(16) 0.0123(17) -0.0002(15) 0.0003(14) -0.0033(11) O
O4 0.0123(19) 0.0226(16) 0.027(2) -0.0012(15) -0.0004(16) 0.0012(17) O
O5 0.013(2) 0.0235(17) 0.0222(16) 0.0054(16) 0.0001(18) -0.0102(17) O
O6 0.049(4) 0.030(3) 0.019(3) 0 0 0.015(3) O

loop_
_atom_type_symbol
_atom_type_scat_dispersion_real
_atom_type_scat_dispersion_imag
_atom_type_scat_source
Pb -3.394 10.111 'International Tables Vol C Tables  4.2.6.8 and 6.1.1.1'
P 0.102 0.094 'International Tables Vol C Tables  4.2.6.8 and 6.1.1.1'
O 0.011 0.006 'International Tables Vol C Tables  4.2.6.8 and 6.1.1.1'
C 0.003 0.002 'International Tables Vol C Tables  4.2.6.8 and 6.1.1.1'
N 0.006 0.003 'International Tables Vol C Tables  4.2.6.8 and 6.1.1.1'
H 0.000 0.000 'International Tables Vol C Tables  4.2.6.8 and 6.1.1.1'

loop_
_geom_angle_atom_site_label_1
_geom_angle_atom_site_label_2
_geom_angle_atom_site_label_3
_geom_angle_site_symmetry_1
_geom_angle_site_symmetry_2
_geom_angle_site_symmetry_3
_geom_angle
_geom_angle_publ_flag
O1 Pb1 O1 . . 2_564 114.73(10) no
O1 Pb1 O1 . . 2_664 114.73(10) ?
O1 Pb1 O3 . . . 80.31(13) no
O1 Pb1 O3 . . 4_655 80.31(13) ?
O1 Pb1 O4 . . 2_664 91.22(13) no
O1 Pb1 O4 . . 3_464 91.22(13) ?
O1 Pb1 O6 . . 1_554 147.26(18) no
O1 Pb1 O6 . . 2_564 66.48(13) no
O1 Pb1 O6 . . 2_664 66.48(13) ?
O1 Pb1 O1 2_564 . 2_664 125.41(13) no
O1 Pb1 O3 2_564 . . 52.92(13) no
O1 Pb1 O3 2_564 . 4_655 116.57(13) no
O1 Pb1 O4 2_564 . 2_664 130.14(13) no
O1 Pb1 O4 2_564 . 3_464 69.42(12) no
O1 Pb1 O6 2_564 . 1_554 63.03(9) no
O1 Pb1 O6 2_564 . 2_564 58.09(14) no
O1 Pb1 O6 2_564 . 2_664 171.25(15) no
O1 Pb1 O3 2_664 . . 116.57(13) no
O1 Pb1 O3 2_664 . 4_655 52.92(13) ?
O1 Pb1 O4 2_664 . 2_664 69.42(12) ?
O1 Pb1 O4 2_664 . 3_464 130.14(13) ?
O1 Pb1 O6 2_664 . 1_554 63.03(9) ?
O1 Pb1 O6 2_664 . 2_564 171.25(15) ?
O1 Pb1 O6 2_664 . 2_664 58.09(14) ?
O3 Pb1 O3 . . 4_655 72.44(12) no
O3 Pb1 O4 . . 2_664 171.11(12) no
O3 Pb1 O4 . . 3_464 109.00(12) no
O3 Pb1 O6 . . 1_554 73.43(14) no
O3 Pb1 O6 . . 2_564 72.12(14) no
O3 Pb1 O6 . . 2_664 134.56(15) no
O3 Pb1 O4 4_655 . 2_664 109.00(12) ?
O3 Pb1 O4 4_655 . 3_464 171.11(12) ?
O3 Pb1 O6 4_655 . 1_554 73.43(14) ?
O3 Pb1 O6 4_655 . 2_564 134.56(15) no
O3 Pb1 O6 4_655 . 2_664 72.12(14) ?
O4 Pb1 O4 2_664 . 3_464 68.18(11) no
O4 Pb1 O6 2_664 . 1_554 115.45(13) no
O4 Pb1 O6 2_664 . 2_564 102.09(13) no
O4 Pb1 O6 2_664 . 2_664 41.64(14) no
O4 Pb1 O6 3_464 . 1_554 115.45(13) ?
O4 Pb1 O6 3_464 . 2_564 41.64(14) ?
O4 Pb1 O6 3_464 . 2_664 102.09(13) ?
O6 Pb1 O6 1_554 . 2_564 121.12(11) no
O6 Pb1 O6 1_554 . 2_664 121.12(11) ?
O6 Pb1 O6 2_564 . 2_664 117.19(15) no
O2 Pb2 O2 1_565 . 1_665 153.82(14) no
O2 Pb2 O3 1_565 . . 68.37(13) no
O2 Pb2 O3 1_565 . 4_655 137.63(13) no
O2 Pb2 O4 1_565 . . 115.10(14) no
O2 Pb2 O4 1_565 . 4_655 69.02(14) no
O2 Pb2 O5 1_565 . 1_665 110.88(13) no
O2 Pb2 O5 1_565 . 2_564 109.11(14) no
O2 Pb2 O5 1_565 . 3_564 64.37(14) no
O2 Pb2 O5 1_565 . 4_565 44.54(13) no
O2 Pb2 O3 1_665 . . 137.63(13) ?
O2 Pb2 O3 1_665 . 4_655 68.37(13) ?
O2 Pb2 O4 1_665 . . 69.02(14) ?
O2 Pb2 O4 1_665 . 4_655 115.10(14) ?
O2 Pb2 O5 1_665 . 1_665 44.54(13) ?
O2 Pb2 O5 1_665 . 2_564 64.37(14) ?
O2 Pb2 O5 1_665 . 3_564 109.11(14) ?
O2 Pb2 O5 1_665 . 4_565 110.88(13) ?
O3 Pb2 O3 . . 4_655 69.28(12) no
O3 Pb2 O4 . . . 101.25(12) no
O3 Pb2 O4 . . 4_655 74.85(12) no
O3 Pb2 O5 . . 1_665 169.07(12) no
O3 Pb2 O5 . . 2_564 109.08(12) no
O3 Pb2 O5 . . 3_564 83.30(11) no
O3 Pb2 O5 . . 4_565 110.97(11) no
O3 Pb2 O4 4_655 . . 74.85(12) no
O3 Pb2 O4 4_655 . 4_655 101.25(12) ?
O3 Pb2 O5 4_655 . 1_665 110.97(11) ?
O3 Pb2 O5 4_655 . 2_564 83.30(11) ?
O3 Pb2 O5 4_655 . 3_564 109.08(12) ?
O3 Pb2 O5 4_655 . 4_565 169.07(12) ?
O4 Pb2 O4 . . 4_655 47.35(12) no
O4 Pb2 O5 . . 1_665 68.85(11) no
O4 Pb2 O5 . . 2_564 133.06(12) no
O4 Pb2 O5 . . 3_564 174.94(11) no
O4 Pb2 O5 . . 4_565 94.59(12) no
O4 Pb2 O5 4_655 . 1_665 94.59(12) no
O4 Pb2 O5 4_655 . 2_564 174.94(11) ?
O4 Pb2 O5 4_655 . 3_564 133.06(12) ?
O4 Pb2 O5 4_655 . 4_565 68.85(11) ?
O5 Pb2 O5 1_665 . 2_564 81.63(12) no
O5 Pb2 O5 1_665 . 3_564 106.42(11) no
O5 Pb2 O5 1_665 . 4_565 66.57(11) no
O5 Pb2 O5 2_564 . 3_564 45.92(11) no
O5 Pb2 O5 2_564 . 4_565 106.42(11) ?
O5 Pb2 O5 3_564 . 4_565 81.63(12) ?
Pb1 O1 P1 . . . 126.8(3) no
O1 P1 O3 . . 2_565 109.20(18) no
O1 P1 O3 . . 3_565 109.20(18) ?
O1 P1 H1 . . . 113(3) no
O3 P1 O3 2_565 . 3_565 112.8(2) no
O3 P1 H1 2_565 . . 106.4(16) no
O3 P1 H1 3_565 . . 106.4(16) ?
O2 N1 O5 . . . 120.4(3) no
O2 N1 O5 . . 4_555 120.4(3) ?
O5 N1 O5 . . 4_555 119.3(5) no
Pb2 O2 Pb2 1_445 . 1_545 153.8(2) no
Pb2 O2 N1 1_445 . . 101.78(11) no
O4 N2 O4 . . 4_655 120.0(5) no
O4 N2 O6 . . . 120.0(3) no
O4 N2 O6 4_655 . . 120.0(3) ?
Pb1 O3 Pb2 . . . 108.96(14) no
Pb1 O3 P1 . . 2_564 111.9(2) no
Pb2 O3 P1 . . 2_564 129.5(2) no
Pb1 O4 Pb2 2_665 . . 123.29(14) no
Pb1 O4 N2 2_665 . . 101.0(3) no
Pb2 O4 N2 . . . 94.7(3) no
Pb2 O5 Pb2 1_445 . 2_565 151.56(16) no
Pb2 O5 N1 1_445 . . 93.1(3) no
Pb2 O5 N1 2_565 . . 95.3(3) no
Pb1 O6 N2 1_556 . . 171.0(5) no
Pb1 O6 O4 1_556 . . 148.84(17) no
Pb1 O6 O4 1_556 . 4_655 148.84(17) no

loop_
_geom_bond_atom_site_label_1
_geom_bond_atom_site_label_2
_geom_bond_site_symmetry_1
_geom_bond_site_symmetry_2
_geom_bond_distance
_geom_bond_publ_flag
Pb1 O1 . . 2.346(6) y
Pb1 O1 . 2_564 3.042(3) no
Pb1 O1 . 2_664 3.042(3) y
Pb1 O3 . . 2.418(4) no
Pb1 O3 . 4_655 2.418(4) y
Pb1 O4 . 2_664 2.884(4) no
Pb1 O4 . 3_464 2.884(4) y
Pb1 O6 . 1_554 2.881(7) y
Pb1 O6 . 2_564 3.168(4) no
Pb1 O6 . 2_664 3.168(4) y
Pb2 O2 . 1_565 2.7756(11) no
Pb2 O2 . 1_665 2.7756(11) y
Pb2 O3 . . 2.513(4) no
Pb2 O3 . 4_655 2.513(4) y
Pb2 O4 . . 2.707(4) no
Pb2 O4 . 4_655 2.707(4) y
Pb2 O5 . 1_665 2.948(4) no
Pb2 O5 . 2_564 2.782(4) no
Pb2 O5 . 3_564 2.782(4) y
Pb2 O5 . 4_565 2.948(4) y
P1 O1 . . 1.532(6) n
P1 O3 . 2_565 1.530(4) n
P1 O3 . 3_565 1.530(4) n
P1 H1 . . 1.20(5) n
N1 O2 . . 1.249(8) no
N1 O5 . . 1.258(5) no
N1 O5 . 4_555 1.258(5) no
N2 O4 . . 1.255(5) no
N2 O4 . 4_655 1.255(5) no
N2 O6 . . 1.247(9) no
